data_4348224
loop_
_publ_author_name
'Han, Song-De'
'Miao, Xiao-Hong'
'Liu, Sui-Jun'
'Bu, Xian-He'

_publ_section_title
;
 Magnetocaloric effect and slow magnetic relaxation in two dense
 (3,12)-connected lanthanide complexes
;
_journal_issue 7
_journal_name_full 'Inorg. Chem. Front.'
_journal_page_first 549
_journal_paper_doi 10.1039/C4QI00073K
_journal_volume 1
_journal_year 2014
_chemical_formula_moiety 'Gd4 H12 O24 S4'
_chemical_formula_sum 'Gd4 H12 O24 S4'
_chemical_formula_weight 1153.34
_space_group_IT_number 19
_space_group_name_Hall 'P 2ac 2ab'
_space_group_name_H-M_alt 'P 21 21 21'
_symmetry_cell_setting orthorhombic
_symmetry_space_group_name_H-M 'P 21 21 21'
_atom_sites_solution_hydrogens geom
_atom_sites_solution_primary direct
_atom_sites_solution_secondary difmap
_audit_creation_method SHELXL-97
_cell_angle_alpha 90.00
_cell_angle_beta 90.00
_cell_angle_gamma 90.00
_cell_formula_units_Z 4
_cell_length_a 10.743(2)
_cell_length_b 10.981(2)
_cell_length_c 16.751(3)
_cell_measurement_temperature 113(2)
_cell_volume 1976.1(6)
_computing_cell_refinement 'CrystalClear (Rigaku Inc., 2008)'
_computing_data_collection 'CrystalClear (Rigaku Inc., 2008)'
_computing_data_reduction 'CrystalClear (Rigaku Inc., 2008)'
_computing_structure_refinement 'SHELXL-97 (Sheldrick, 1997)'
_computing_structure_solution 'SHELXS-97 (Sheldrick, 1990)'
_diffrn_ambient_temperature 113(2)
_diffrn_measured_fraction_theta_full 0.993
_diffrn_measured_fraction_theta_max 0.993
_diffrn_measurement_device
;
Saturn70 (4x4 bin mode)
;
_diffrn_radiation_detector CCD
_diffrn_radiation_monochromator Confocal
_diffrn_radiation_source 'Rotating Anode'
_diffrn_radiation_type MoK\a
_diffrn_radiation_wavelength 0.71073
_diffrn_reflns_av_R_equivalents 0.0386
_diffrn_reflns_av_sigmaI/netI 0.0339
_diffrn_reflns_limit_h_max 14
_diffrn_reflns_limit_h_min -9
_diffrn_reflns_limit_k_max 14
_diffrn_reflns_limit_k_min -12
_diffrn_reflns_limit_l_max 22
_diffrn_reflns_limit_l_min -22
_diffrn_reflns_number 19551
_diffrn_reflns_theta_full 27.89
_diffrn_reflns_theta_max 27.89
_diffrn_reflns_theta_min 2.22
_exptl_absorpt_coefficient_mu 13.788
_exptl_absorpt_correction_T_max 0.167
_exptl_absorpt_correction_T_min 0.079
_exptl_absorpt_correction_type multi-scan
_exptl_absorpt_process_details CrystalClear
_exptl_crystal_colour colorless
_exptl_crystal_density_diffrn 3.877
_exptl_crystal_density_method 'not measured'
_exptl_crystal_description block
_exptl_crystal_F_000 2096
_exptl_crystal_size_max 0.20
_exptl_crystal_size_mid 0.17
_exptl_crystal_size_min 0.13
_refine_diff_density_max 1.342
_refine_diff_density_min -1.059
_refine_diff_density_rms 0.241
_refine_ls_abs_structure_details 'Flack H D (1983), Acta Cryst. A39, 876-881'
_refine_ls_abs_structure_Flack 0.360(12)
_refine_ls_extinction_coef 0.00281(8)
_refine_ls_extinction_expression Fc^*^=kFc[1+0.001xFc^2^\l^3^/sin(2\q)]^-1/4^
_refine_ls_extinction_method SHELXL
_refine_ls_goodness_of_fit_ref 1.112
_refine_ls_hydrogen_treatment mixed
_refine_ls_matrix_type full
_refine_ls_number_parameters 291
_refine_ls_number_reflns 4688
_refine_ls_number_restraints 196
_refine_ls_restrained_S_all 1.128
_refine_ls_R_factor_all 0.0235
_refine_ls_R_factor_gt 0.0215
_refine_ls_shift/su_max 0.002
_refine_ls_shift/su_mean 0.000
_refine_ls_structure_factor_coef Fsqd
_refine_ls_weighting_details 'calc w=1/[\s^2^(Fo^2^)+(0.0261P)^2^+0.4208P] where P=(Fo^2^+2Fc^2^)/3'
_refine_ls_weighting_scheme calc
_refine_ls_wR_factor_gt 0.0561
_refine_ls_wR_factor_ref 0.0565
_reflns_number_gt 4268
_reflns_number_total 4688
_reflns_threshold_expression >2sigma(I)
_cod_data_source_file c4qi00073k1.cif
_cod_data_source_block 1
_cod_depositor_comments
;
The following automatic conversions were performed:

data item '_exptl_absorpt_correction_type' value 'Multi-scan' was
changed to 'multi-scan' in accordance with the
/home/saulius/struct/COD-crude-data/automatic-downloads/DataCite-retrospective/RSC/depositions/lib/dictionaries/cif_core.dic
dictionary named 'cif_core.dic' version 2.4.2 last updated on
2011-04-26.

data item '_symmetry_cell_setting' value 'Orthorhombic' was changed
to 'orthorhombic' in accordance with the
/home/saulius/struct/COD-crude-data/automatic-downloads/DataCite-retrospective/RSC/depositions/lib/dictionaries/cif_core.dic
dictionary named 'cif_core.dic' version 2.4.2 last updated on
2011-04-26.

Automatic conversion script
Id: cif_fix_values 6909 2019-04-08 15:41:33Z antanas 
;
_cod_original_cell_volume 1976.1(7)
_cod_database_code 4348224

loop_
_symmetry_equiv_pos_as_xyz
'x, y, z'
'-x+1/2, -y, z+1/2'
'-x, y+1/2, -z+1/2'
'x+1/2, -y+1/2, -z'

loop_
_atom_site_label
_atom_site_type_symbol
_atom_site_fract_x
_atom_site_fract_y
_atom_site_fract_z
_atom_site_U_iso_or_equiv
_atom_site_adp_type
_atom_site_occupancy
_atom_site_symmetry_multiplicity
_atom_site_calc_flag
_atom_site_refinement_flags
Gd1 Gd 0.05942(2) 0.49596(2) 0.803454(14) 0.00564(7) Uani 1 1 d U
Gd2 Gd 0.42604(2) 0.50958(3) 0.791930(15) 0.00743(7) Uani 1 1 d U
Gd3 Gd 0.26664(3) 0.31995(2) 0.952170(18) 0.00609(7) Uani 1 1 d U
Gd4 Gd 0.24919(2) 0.67951(3) 0.954922(18) 0.00629(7) Uani 1 1 d U
O1 O 0.3982(4) 0.3262(4) 0.5563(3) 0.0193(9) Uani 1 1 d U
O2 O 0.5997(4) 0.3060(3) 0.6149(3) 0.0179(9) Uani 1 1 d U
O3 O 0.4227(4) 0.3612(4) 0.6946(3) 0.0209(10) Uani 1 1 d U
O4 O 0.5594(4) 0.6580(3) 0.8564(3) 0.0176(9) Uani 1 1 d U
O5 O 0.3652(4) 0.7171(4) 0.5616(3) 0.0232(10) Uani 1 1 d U
O6 O 0.3977(4) 0.8813(4) 0.6561(3) 0.0232(10) Uani 1 1 d U
O7 O 0.3904(4) 0.6700(4) 0.6996(3) 0.0218(10) Uani 1 1 d U
O8 O 0.4361(4) 0.2445(4) 0.8747(3) 0.0206(10) Uani 1 1 d U
O9 O 0.0850(4) 0.6476(3) 0.5551(3) 0.0161(9) Uani 1 1 d U
O10 O 0.0448(4) 0.6282(4) 0.6948(3) 0.0194(10) Uani 1 1 d U
O11 O -0.0360(4) 0.3247(3) 0.8675(3) 0.0150(9) Uani 1 1 d U
O12 O 0.1249(4) 0.1780(4) 0.8935(3) 0.0187(10) Uani 1 1 d U
O13 O 0.3963(4) 0.6561(3) 1.0578(3) 0.0181(10) Uani 1 1 d U
O14 O 0.4445(4) 0.6428(3) 1.1969(3) 0.0176(9) Uani 1 1 d U
O15 O 0.6109(4) 0.6721(4) 1.1009(3) 0.0204(10) Uani 1 1 d U
O16 O -0.0361(4) 0.6656(3) 0.8724(3) 0.0169(9) Uani 1 1 d U
O17 O 0.1324(3) 0.4921(3) 0.9438(2) 0.0099(7) Uani 1 1 d DU
H17 H 0.0731 0.4950 0.9776 0.012 Uiso 1 1 d RD
O18 O 0.3804(3) 0.5049(3) 0.92803(19) 0.0077(7) Uani 1 1 d DU
H18 H 0.4332 0.4988 0.9654 0.009 Uiso 1 1 d RD
O19 O 0.2364(3) 0.6224(3) 0.8198(2) 0.0080(8) Uani 1 1 d DU
H19 H 0.2446 0.6887 0.7937 0.010 Uiso 1 1 d RD
O20 O 0.2453(3) 0.3836(3) 0.8145(2) 0.0068(8) Uani 1 1 d DU
H20 H 0.2495 0.3154 0.7915 0.008 Uiso 1 1 d RD
O1W O -0.1649(4) 0.4881(4) 0.7838(3) 0.0353(12) Uani 1 1 d U
O2W O 0.6184(4) 0.5317(4) 0.7012(3) 0.0229(10) Uani 1 1 d U
O3W O 0.3289(4) 0.1144(4) 0.9962(3) 0.0254(11) Uani 1 1 d U
O4W O 0.2611(4) 0.8810(4) 1.0342(3) 0.0188(10) Uani 1 1 d U
S1 S 0.46547(13) 0.28789(12) 0.62712(8) 0.0084(3) Uani 1 1 d U
S2 S 0.42704(13) 0.75255(12) 0.63482(9) 0.0105(3) Uani 1 1 d U
S3 S 0.01015(13) 0.69284(12) 0.62246(9) 0.0092(3) Uani 1 1 d U
S4 S 0.47948(13) 0.69976(12) 1.12128(9) 0.0093(3) Uani 1 1 d U

loop_
_atom_site_aniso_label
_atom_site_aniso_U_11
_atom_site_aniso_U_22
_atom_site_aniso_U_33
_atom_site_aniso_U_23
_atom_site_aniso_U_13
_atom_site_aniso_U_12
Gd1 0.00623(13) 0.00647(12) 0.00423(11) 0.00050(12) -0.00114(8) 0.00008(11)
Gd2 0.00787(13) 0.00841(13) 0.00601(12) -0.00180(12) 0.00245(9) -0.00107(11)
Gd3 0.00694(13) 0.00690(13) 0.00441(14) 0.00141(11) 0.00037(11) 0.00036(10)
Gd4 0.00756(14) 0.00708(14) 0.00423(15) -0.00093(11) 0.00072(11) -0.00056(9)
O1 0.0200(12) 0.0197(12) 0.0182(12) 0.0009(9) -0.0032(9) -0.0014(9)
O2 0.0172(12) 0.0185(12) 0.0180(12) -0.0005(9) 0.0009(9) 0.0000(9)
O3 0.0209(13) 0.0220(12) 0.0199(13) -0.0040(9) 0.0025(9) -0.0007(9)
O4 0.0181(12) 0.0168(12) 0.0180(12) -0.0010(9) -0.0002(9) -0.0003(9)
O5 0.0235(13) 0.0240(13) 0.0221(13) -0.0008(9) -0.0028(9) -0.0002(9)
O6 0.0243(13) 0.0219(12) 0.0233(13) -0.0020(9) -0.0003(9) 0.0006(9)
O7 0.0213(12) 0.0236(12) 0.0204(13) 0.0041(9) 0.0021(9) -0.0003(9)
O8 0.0192(13) 0.0219(12) 0.0206(13) -0.0023(9) 0.0004(9) 0.0008(9)
O9 0.0169(12) 0.0161(12) 0.0154(12) -0.0008(9) 0.0027(9) 0.0011(9)
O10 0.0214(12) 0.0193(12) 0.0174(13) 0.0016(9) -0.0013(9) 0.0011(9)
O11 0.0167(12) 0.0136(11) 0.0148(12) 0.0004(9) 0.0018(9) -0.0001(9)
O12 0.0177(12) 0.0191(12) 0.0193(13) 0.0001(9) -0.0011(9) -0.0008(9)
O13 0.0190(12) 0.0179(12) 0.0174(13) -0.0012(9) -0.0041(9) -0.0014(9)
O14 0.0190(12) 0.0177(12) 0.0160(12) 0.0018(9) 0.0014(9) -0.0013(9)
O15 0.0186(12) 0.0213(12) 0.0213(13) -0.0002(9) 0.0018(9) -0.0010(9)
O16 0.0188(12) 0.0151(12) 0.0167(12) -0.0010(9) 0.0029(9) 0.0010(9)
O17 0.0097(11) 0.0108(11) 0.0091(10) 0.0003(9) 0.0010(8) -0.0002(9)
O18 0.0073(10) 0.0080(10) 0.0079(10) -0.0007(9) -0.0011(8) 0.0007(9)
O19 0.0084(11) 0.0083(11) 0.0073(11) 0.0006(9) 0.0012(8) 0.0001(8)
O20 0.0071(11) 0.0070(11) 0.0065(11) -0.0016(9) 0.0003(8) 0.0008(8)
O1W 0.017(2) 0.031(3) 0.058(3) 0.002(3) -0.014(2) -0.001(2)
O2W 0.021(2) 0.024(2) 0.023(2) 0.0036(18) 0.0036(19) 0.0007(18)
O3W 0.034(3) 0.017(2) 0.026(3) 0.008(2) -0.006(2) -0.0012(19)
O4W 0.019(2) 0.019(2) 0.018(3) 0.0011(19) -0.0068(17) -0.0038(17)
S1 0.0089(6) 0.0104(5) 0.0057(6) -0.0012(5) -0.0003(5) 0.0029(5)
S2 0.0110(6) 0.0134(6) 0.0072(6) 0.0013(5) -0.0004(5) -0.0036(5)
S3 0.0123(6) 0.0094(5) 0.0060(6) 0.0007(5) 0.0009(5) 0.0033(5)
S4 0.0116(6) 0.0104(6) 0.0059(6) 0.0018(5) -0.0001(5) -0.0029(5)

loop_
_atom_type_symbol
_atom_type_description
_atom_type_scat_dispersion_real
_atom_type_scat_dispersion_imag
_atom_type_scat_source
Gd Gd -0.1653 3.9035 'International Tables Vol C Tables 4.2.6.8 and 6.1.1.4'
H H 0.0000 0.0000 'International Tables Vol C Tables 4.2.6.8 and 6.1.1.4'
O O 0.0106 0.0060 'International Tables Vol C Tables 4.2.6.8 and 6.1.1.4'
S S 0.1246 0.1234 'International Tables Vol C Tables 4.2.6.8 and 6.1.1.4'

loop_
_geom_angle_atom_site_label_1
_geom_angle_atom_site_label_2
_geom_angle_atom_site_label_3
_geom_angle
_geom_angle_site_symmetry_1
_geom_angle_site_symmetry_3
O10 Gd1 O14 79.01(13) . 2_564
O10 Gd1 O20 116.35(14) . .
O14 Gd1 O20 74.62(14) 2_564 .
O10 Gd1 O19 77.27(14) . .
O14 Gd1 O19 118.86(14) 2_564 .
O20 Gd1 O19 67.52(12) . .
O10 Gd1 O11 144.01(15) . .
O14 Gd1 O11 79.82(15) 2_564 .
O20 Gd1 O11 85.20(13) . .
O19 Gd1 O11 138.70(14) . .
O10 Gd1 O16 82.25(15) . .
O14 Gd1 O16 148.73(15) 2_564 .
O20 Gd1 O16 136.53(14) . .
O19 Gd1 O16 80.46(13) . .
O11 Gd1 O16 102.06(12) . .
O10 Gd1 O1W 81.37(16) . .
O14 Gd1 O1W 81.72(16) 2_564 .
O20 Gd1 O1W 146.28(15) . .
O19 Gd1 O1W 146.17(14) . .
O11 Gd1 O1W 67.00(16) . .
O16 Gd1 O1W 70.85(15) . .
O10 Gd1 O17 140.51(13) . .
O14 Gd1 O17 135.72(13) 2_564 .
O20 Gd1 O17 69.41(13) . .
O19 Gd1 O17 69.30(13) . .
O11 Gd1 O17 72.37(13) . .
O16 Gd1 O17 72.23(13) . .
O1W Gd1 O17 116.19(15) . .
O10 Gd1 Gd4 103.02(10) . .
O14 Gd1 Gd4 148.80(10) 2_564 .
O20 Gd1 Gd4 76.84(9) . .
O19 Gd1 Gd4 35.69(10) . .
O11 Gd1 Gd4 110.14(10) . .
O16 Gd1 Gd4 60.30(10) . .
O1W Gd1 Gd4 129.48(12) . .
O17 Gd1 Gd4 37.99(8) . .
O10 Gd1 Gd3 148.62(11) . .
O14 Gd1 Gd3 100.15(10) 2_564 .
O20 Gd1 Gd3 36.67(10) . .
O19 Gd1 Gd3 75.88(9) . .
O11 Gd1 Gd3 64.18(10) . .
O16 Gd1 Gd3 108.79(10) . .
O1W Gd1 Gd3 129.85(12) . .
O17 Gd1 Gd3 36.56(8) . .
Gd4 Gd1 Gd3 61.884(14) . .
O10 Gd1 Gd2 90.30(10) . .
O14 Gd1 Gd2 90.31(10) 2_564 .
O20 Gd1 Gd2 34.63(9) . .
O19 Gd1 Gd2 35.20(9) . .
O11 Gd1 Gd2 118.59(10) . .
O16 Gd1 Gd2 114.69(10) . .
O1W Gd1 Gd2 169.41(12) . .
O17 Gd1 Gd2 74.40(8) . .
Gd4 Gd1 Gd2 58.733(9) . .
Gd3 Gd1 Gd2 58.325(10) . .
O3 Gd2 O18 132.25(14) . .
O3 Gd2 O7 93.51(14) . .
O18 Gd2 O7 128.24(14) . .
O3 Gd2 O20 72.12(14) . .
O18 Gd2 O20 70.45(13) . .
O7 Gd2 O20 113.41(13) . .
O3 Gd2 O4 143.09(15) . .
O18 Gd2 O4 72.77(13) . .
O7 Gd2 O4 83.48(14) . .
O20 Gd2 O4 142.30(14) . .
O3 Gd2 O19 118.92(14) . .
O18 Gd2 O19 69.32(13) . .
O7 Gd2 O19 67.17(14) . .
O20 Gd2 O19 65.66(12) . .
O4 Gd2 O19 93.83(13) . .
O3 Gd2 O6 81.98(15) . 3_646
O18 Gd2 O6 78.93(13) . 3_646
O7 Gd2 O6 139.63(14) . 3_646
O20 Gd2 O6 103.33(13) . 3_646
O4 Gd2 O6 77.15(14) . 3_646
O19 Gd2 O6 148.24(14) . 3_646
O3 Gd2 O2W 70.26(14) . .
O18 Gd2 O2W 138.34(13) . .
O7 Gd2 O2W 71.04(14) . .
O20 Gd2 O2W 142.33(13) . .
O4 Gd2 O2W 74.04(14) . .
O19 Gd2 O2W 137.53(13) . .
O6 Gd2 O2W 69.70(14) 3_646 .
O3 Gd2 Gd3 96.03(11) . .
O18 Gd2 Gd3 37.22(9) . .
O7 Gd2 Gd3 142.46(10) . .
O20 Gd2 Gd3 38.18(9) . .
O4 Gd2 Gd3 108.65(11) . .
O19 Gd2 Gd3 76.48(9) . .
O6 Gd2 Gd3 77.77(10) 3_646 .
O2W Gd2 Gd3 145.97(9) . .
O3 Gd2 Gd4 147.61(11) . .
O18 Gd2 Gd4 37.46(9) . .
O7 Gd2 Gd4 91.33(11) . .
O20 Gd2 Gd4 76.57(9) . .
O4 Gd2 Gd4 69.30(10) . .
O19 Gd2 Gd4 36.41(9) . .
O6 Gd2 Gd4 113.66(11) 3_646 .
O2W Gd2 Gd4 140.85(9) . .
Gd3 Gd2 Gd4 62.515(14) . .
O3 Gd2 Gd1 89.56(11) . .
O18 Gd2 Gd1 75.01(8) . .
O7 Gd2 Gd1 84.22(10) . .
O20 Gd2 Gd1 33.67(8) . .
O4 Gd2 Gd1 126.41(10) . .
O19 Gd2 Gd1 34.22(9) . .
O6 Gd2 Gd1 135.50(10) 3_646 .
O2W Gd2 Gd1 146.41(10) . .
Gd3 Gd2 Gd1 59.700(8) . .
Gd4 Gd2 Gd1 59.092(9) . .
O5 Gd3 O9 82.19(15) 2_565 2_565
O5 Gd3 O17 79.56(13) 2_565 .
O9 Gd3 O17 109.25(12) 2_565 .
O5 Gd3 O8 145.47(15) 2_565 .
O9 Gd3 O8 86.27(15) 2_565 .
O17 Gd3 O8 134.91(13) . .
O5 Gd3 O12 79.89(16) 2_565 .
O9 Gd3 O12 145.49(14) 2_565 .
O17 Gd3 O12 96.18(13) . .
O8 Gd3 O12 92.05(15) . .
O5 Gd3 O18 125.67(13) 2_565 .
O9 Gd3 O18 69.77(12) 2_565 .
O17 Gd3 O18 68.11(13) . .
O8 Gd3 O18 79.29(13) . .
O12 Gd3 O18 143.63(13) . .
O5 Gd3 O20 137.36(13) 2_565 .
O9 Gd3 O20 135.38(13) 2_565 .
O17 Gd3 O20 69.96(11) . .
O8 Gd3 O20 69.76(13) . .
O12 Gd3 O20 74.70(14) . .
O18 Gd3 O20 69.14(12) . .
O5 Gd3 O3W 76.81(15) 2_565 .
O9 Gd3 O3W 74.84(13) 2_565 .
O17 Gd3 O3W 155.22(14) . .
O8 Gd3 O3W 68.77(15) . .
O12 Gd3 O3W 72.49(14) . .
O18 Gd3 O3W 133.28(14) . .
O20 Gd3 O3W 125.08(14) . .
O5 Gd3 Gd2 156.30(10) 2_565 .
O9 Gd3 Gd2 97.35(10) 2_565 .
O17 Gd3 Gd2 78.25(8) . .
O8 Gd3 Gd2 57.49(10) . .
O12 Gd3 Gd2 110.69(11) . .
O18 Gd3 Gd2 35.93(8) . .
O20 Gd3 Gd2 38.03(8) . .
O3W Gd3 Gd2 126.15(11) . .
O5 Gd3 Gd1 104.03(10) 2_565 .
O9 Gd3 Gd1 141.30(9) 2_565 .
O17 Gd3 Gd1 38.31(8) . .
O8 Gd3 Gd1 105.25(11) . .
O12 Gd3 Gd1 72.16(11) . .
O18 Gd3 Gd1 76.20(8) . .
O20 Gd3 Gd1 35.51(8) . .
O3W Gd3 Gd1 143.85(11) . .
Gd2 Gd3 Gd1 61.975(14) . .
O5 Gd3 Gd4 97.76(10) 2_565 .
O9 Gd3 Gd4 82.72(9) 2_565 .
O17 Gd3 Gd4 34.83(8) . .
O8 Gd3 Gd4 112.94(10) . .
O12 Gd3 Gd4 128.74(10) . .
O18 Gd3 Gd4 35.15(8) . .
O20 Gd3 Gd4 73.64(9) . .
O3W Gd3 Gd4 157.40(11) . .
Gd2 Gd3 Gd4 58.861(10) . .
Gd1 Gd3 Gd4 58.669(9) . .
O1 Gd4 O19 131.03(14) 2_565 .
O1 Gd4 O13 85.37(17) 2_565 .
O19 Gd4 O13 135.64(14) . .
O1 Gd4 O15 83.16(16) 2_565 4_467
O19 Gd4 O15 76.68(14) . 4_467
O13 Gd4 O15 140.98(15) . 4_467
O1 Gd4 O17 71.32(13) 2_565 .
O19 Gd4 O17 70.65(12) . .
O13 Gd4 O17 108.19(12) . .
O15 Gd4 O17 103.13(13) 4_467 .
O1 Gd4 O18 120.75(13) 2_565 .
O19 Gd4 O18 69.14(12) . .
O13 Gd4 O18 70.06(13) . .
O15 Gd4 O18 145.79(13) 4_467 .
O17 Gd4 O18 67.26(12) . .
O1 Gd4 O2 145.18(14) 2_565 3_656
O19 Gd4 O2 74.24(13) . 3_656
O13 Gd4 O2 88.09(15) . 3_656
O15 Gd4 O2 80.67(15) 4_467 3_656
O17 Gd4 O2 142.57(13) . 3_656
O18 Gd4 O2 88.53(12) . 3_656
O1 Gd4 O4W 71.40(14) 2_565 .
O19 Gd4 O4W 136.52(14) . .
O13 Gd4 O4W 71.55(13) . .
O15 Gd4 O4W 69.44(14) 4_467 .
O17 Gd4 O4W 142.60(13) . .
O18 Gd4 O4W 138.14(12) . .
O2 Gd4 O4W 74.08(14) 3_656 .
O1 Gd4 Gd2 148.18(10) 2_565 .
O19 Gd4 Gd2 37.81(9) . .
O13 Gd4 Gd2 97.84(11) . .
O15 Gd4 Gd2 111.25(11) 4_467 .
O17 Gd4 Gd2 77.68(8) . .
O18 Gd4 Gd2 35.87(8) . .
O2 Gd4 Gd2 66.61(10) 3_656 .
O4W Gd4 Gd2 139.67(9) . .
O1 Gd4 Gd1 96.16(11) 2_565 .
O19 Gd4 Gd1 36.01(9) . .
O13 Gd4 Gd1 141.80(9) . .
O15 Gd4 Gd1 76.65(11) 4_467 .
O17 Gd4 Gd1 39.13(8) . .
O18 Gd4 Gd1 76.69(8) . .
O2 Gd4 Gd1 109.67(10) 3_656 .
O4W Gd4 Gd1 144.88(9) . .
Gd2 Gd4 Gd1 62.175(14) . .
O1 Gd4 Gd3 90.79(10) 2_565 .
O19 Gd4 Gd3 74.06(9) . .
O13 Gd4 Gd3 82.40(9) . .
O15 Gd4 Gd3 134.78(11) 4_467 .
O17 Gd4 Gd3 34.24(8) . .
O18 Gd4 Gd3 34.86(8) . .
O2 Gd4 Gd3 122.16(9) 3_656 .
O4W Gd4 Gd3 149.19(10) . .
Gd2 Gd4 Gd3 58.624(9) . .
Gd1 Gd4 Gd3 59.447(10) . .
S1 O1 Gd4 158.3(3) . 2_564
S1 O2 Gd4 130.0(2) . 3_646
S1 O3 Gd2 158.6(3) . .
S1 O4 Gd2 128.8(2) 3_656 .
S2 O5 Gd3 169.4(3) . 2_564
S2 O6 Gd2 117.0(2) . 3_656
S2 O7 Gd2 153.7(3) . .
S2 O8 Gd3 142.7(3) 3_646 .
S3 O9 Gd3 150.7(2) . 2_564
S3 O10 Gd1 166.4(3) . .
S3 O11 Gd1 137.5(2) 3_546 .
S3 O12 Gd3 128.7(3) 3_546 .
S4 O13 Gd4 154.6(2) . .
S4 O14 Gd1 160.3(3) . 2_565
S4 O15 Gd4 122.7(2) . 4_567
S4 O16 Gd1 138.5(2) 4_467 .
Gd3 O17 Gd4 110.93(13) . .
Gd3 O17 Gd1 105.14(13) . .
Gd4 O17 Gd1 102.88(13) . .
Gd2 O18 Gd3 106.85(13) . .
Gd2 O18 Gd4 106.67(14) . .
Gd3 O18 Gd4 109.99(13) . .
Gd4 O19 Gd1 108.30(15) . .
Gd4 O19 Gd2 105.78(14) . .
Gd1 O19 Gd2 110.57(14) . .
Gd1 O20 Gd2 111.70(15) . .
Gd1 O20 Gd3 107.82(14) . .
Gd2 O20 Gd3 103.79(14) . .
O1 S1 O3 108.4(3) . .
O1 S1 O2 109.6(3) . .
O3 S1 O2 109.9(3) . .
O1 S1 O4 110.1(2) . 3_646
O3 S1 O4 109.3(3) . 3_646
O2 S1 O4 109.5(2) . 3_646
O5 S2 O7 109.7(3) . .
O5 S2 O8 110.4(3) . 3_656
O7 S2 O8 108.0(3) . 3_656
O5 S2 O6 111.1(3) . .
O7 S2 O6 110.6(3) . .
O8 S2 O6 107.0(3) 3_656 .
O10 S3 O9 109.5(3) . .
O10 S3 O11 109.6(2) . 3_556
O9 S3 O11 108.3(2) . 3_556
O10 S3 O12 110.3(3) . 3_556
O9 S3 O12 111.1(3) . 3_556
O11 S3 O12 108.1(2) 3_556 3_556
O14 S4 O13 109.3(3) . .
O14 S4 O15 110.9(3) . .
O13 S4 O15 110.2(3) . .
O14 S4 O16 109.5(2) . 4_567
O13 S4 O16 107.8(2) . 4_567
O15 S4 O16 109.0(2) . 4_567

loop_
_geom_bond_atom_site_label_1
_geom_bond_atom_site_label_2
_geom_bond_distance
_geom_bond_site_symmetry_2
Gd1 O10 2.334(5) .
Gd1 O14 2.347(4) 2_564
Gd1 O20 2.355(3) .
Gd1 O19 2.371(4) .
Gd1 O11 2.395(4) .
Gd1 O16 2.420(4) .
Gd1 O1W 2.433(4) .
Gd1 O17 2.479(3) .
Gd1 Gd4 3.8284(6) .
Gd1 Gd3 3.8596(6) .
Gd1 Gd2 3.9461(9) .
Gd2 O3 2.305(4) .
Gd2 O18 2.333(3) .
Gd2 O7 2.376(4) .
Gd2 O20 2.413(4) .
Gd2 O4 2.423(4) .
Gd2 O19 2.430(4) .
Gd2 O6 2.515(4) 3_646
Gd2 O2W 2.576(4) .
Gd2 Gd3 3.8044(6) .
Gd2 Gd4 3.8139(6) .
Gd3 O5 2.352(5) 2_565
Gd3 O9 2.375(4) 2_565
Gd3 O17 2.381(4) .
Gd3 O8 2.384(4) .
Gd3 O12 2.390(4) .
Gd3 O18 2.404(4) .
Gd3 O20 2.421(4) .
Gd3 O3W 2.467(4) .
Gd3 Gd4 3.9530(9) .
Gd4 O1 2.322(4) 2_565
Gd4 O19 2.352(4) .
Gd4 O13 2.353(4) .
Gd4 O15 2.395(4) 4_467
Gd4 O17 2.417(4) .
Gd4 O18 2.422(4) .
Gd4 O2 2.436(4) 3_656
Gd4 O4W 2.583(5) .
O1 S1 1.452(4) .
O1 Gd4 2.322(4) 2_564
O2 S1 1.470(4) .
O2 Gd4 2.436(4) 3_646
O3 S1 1.462(5) .
O4 S1 1.477(4) 3_656
O5 S2 1.448(5) .
O5 Gd3 2.352(4) 2_564
O6 S2 1.492(4) .
O6 Gd2 2.515(4) 3_656
O7 S2 1.467(4) .
O8 S2 1.482(4) 3_646
O9 S3 1.472(5) .
O9 Gd3 2.375(4) 2_564
O10 S3 1.453(5) .
O11 S3 1.484(4) 3_546
O12 S3 1.484(4) 3_546
O13 S4 1.469(5) .
O14 S4 1.462(5) .
O14 Gd1 2.347(4) 2_565
O15 S4 1.484(5) .
O15 Gd4 2.395(4) 4_567
O16 S4 1.492(4) 4_467
S1 O4 1.477(4) 3_646
S2 O8 1.482(5) 3_656
S3 O11 1.484(4) 3_556
S3 O12 1.484(4) 3_556
S4 O16 1.492(4) 4_567
